data_7033854
loop_
_publ_author_name
'Zheng, Meng-Xi'
'Gao, Xiang-Jing'
'Zhang, Chuan-Lei'
'Qin, Ling'
'Zheng, He-Gen'

_publ_section_title
;
 Assembly of various degrees of interpenetration of Co-MOFs based on
 mononuclear or dinuclear cluster units: magnetic properties and gas
 adsorption.
;
_journal_issue 10
_journal_name_full 'Dalton transactions (Cambridge, England : 2003)'
_journal_page_first 4751
_journal_page_last 4758
_journal_paper_doi 10.1039/c4dt04011b
_journal_volume 44
_journal_year 2015
_chemical_formula_moiety 'C84 H58 Co2 N6 O9'
_chemical_formula_sum 'C84 H58 Co2 N6 O9'
_chemical_formula_weight 1413.22
_chemical_name_systematic
; 
 ? 
;
_space_group_IT_number 15
_symmetry_cell_setting monoclinic
_symmetry_space_group_name_Hall '-C 2yc'
_symmetry_space_group_name_H-M 'C 1 2/c 1'
_atom_sites_solution_hydrogens geom
_atom_sites_solution_primary direct
_atom_sites_solution_secondary difmap
_audit_creation_method SHELXL-97
_audit_update_record
;
2015-01-29 deposited with the CCDC.
2015-01-30 downloaded from the CCDC.
;
_cell_angle_alpha 90.00
_cell_angle_beta 108.451(2)
_cell_angle_gamma 90.00
_cell_formula_units_Z 4
_cell_length_a 22.2737(18)
_cell_length_b 29.146(2)
_cell_length_c 13.8719(12)
_cell_measurement_reflns_used 3684
_cell_measurement_temperature 293(2)
_cell_measurement_theta_max 24.035
_cell_measurement_theta_min 2.307
_cell_volume 8542.6(12)
_computing_structure_refinement 'SHELXL-97 (Sheldrick, 1997)'
_computing_structure_solution 'SHELXS-97 (Sheldrick, 1990)'
_diffrn_ambient_temperature 293(2)
_diffrn_measured_fraction_theta_full 0.999
_diffrn_measured_fraction_theta_max 0.999
_diffrn_radiation_monochromator graphite
_diffrn_radiation_source 'fine-focus sealed tube'
_diffrn_radiation_type MoK\a
_diffrn_radiation_wavelength 0.71073
_diffrn_reflns_av_R_equivalents 0.0364
_diffrn_reflns_av_sigmaI/netI 0.0472
_diffrn_reflns_limit_h_max 26
_diffrn_reflns_limit_h_min -22
_diffrn_reflns_limit_k_max 34
_diffrn_reflns_limit_k_min -30
_diffrn_reflns_limit_l_max 15
_diffrn_reflns_limit_l_min -16
_diffrn_reflns_number 21281
_diffrn_reflns_theta_full 25.00
_diffrn_reflns_theta_max 25.00
_diffrn_reflns_theta_min 1.40
_exptl_absorpt_coefficient_mu 0.442
_exptl_absorpt_correction_T_max 0.907
_exptl_absorpt_correction_T_min 0.88
_exptl_absorpt_correction_type multi-scan
_exptl_crystal_colour pink
_exptl_crystal_density_diffrn 1.099
_exptl_crystal_density_method 'not measured'
_exptl_crystal_description prismatic
_exptl_crystal_F_000 2920
_exptl_crystal_size_max 0.3
_exptl_crystal_size_mid 0.24
_exptl_crystal_size_min 0.22
_platon_squeeze_details
;
;
_refine_diff_density_max 0.544
_refine_diff_density_min -0.462
_refine_diff_density_rms 0.065
_refine_ls_extinction_method none
_refine_ls_goodness_of_fit_ref 1.018
_refine_ls_hydrogen_treatment constr
_refine_ls_matrix_type full
_refine_ls_number_parameters 511
_refine_ls_number_reflns 7552
_refine_ls_number_restraints 378
_refine_ls_restrained_S_all 1.152
_refine_ls_R_factor_all 0.0788
_refine_ls_R_factor_gt 0.0520
_refine_ls_shift/su_max 0.098
_refine_ls_shift/su_mean 0.007
_refine_ls_structure_factor_coef Fsqd
_refine_ls_weighting_details 'calc w=1/[\s^2^(Fo^2^)+(0.0928P)^2^+0.0000P] where P=(Fo^2^+2Fc^2^)/3'
_refine_ls_weighting_scheme calc
_refine_ls_wR_factor_gt 0.1448
_refine_ls_wR_factor_ref 0.1572
_reflns_number_gt 4943
_reflns_number_total 7552
_reflns_threshold_expression >2sigma(I)
_cod_data_source_file c4dt04011b2.cif
_cod_data_source_block 2
_cod_depositor_comments
;
The following automatic conversions were performed:

'_symmetry_cell_setting' value 'Monoclinic' changed to 'monoclinic'
according to
/usr/data/users/saulius/crontab/automatic-downloads/rss-feeds/RSC/lib/dictionaries/cif_core.dic
dictionary named 'cif_core.dic' version 2.4.2 from 2011-04-26.

Automatic conversion script
Id: cif_fix_values 3008 2015-01-20 13:52:24Z robertas 

 Adding full bibliography for 7033853--7033855.cif.

The following automatic conversions were performed:

'_refine_ls_hydrogen_treatment' value 'constra' was replaced with the
value 'constr' as specified in the replacement file
'src/cod-tools/trunk/data/replacement-values/replacement_values.lst'.

Automatic conversion script
Id: cif_fix_values 5376 2017-05-30 11:51:03Z andrius 
;
_cod_original_sg_symbol_Hall '-C 2yc   '
_cod_original_sg_symbol_H-M 'C2/c  '
_cod_database_code 7033854

loop_
_symmetry_equiv_pos_as_xyz
'x, y, z'
'-x, y, -z+1/2'
'x+1/2, y+1/2, z'
'-x+1/2, y+1/2, -z+1/2'
'-x, -y, -z'
'x, -y, z-1/2'
'-x+1/2, -y+1/2, -z'
'x+1/2, -y+1/2, z-1/2'

loop_
_atom_site_label
_atom_site_type_symbol
_atom_site_fract_x
_atom_site_fract_y
_atom_site_fract_z
_atom_site_U_iso_or_equiv
_atom_site_adp_type
_atom_site_occupancy
_atom_site_symmetry_multiplicity
_atom_site_calc_flag
_atom_site_refinement_flags
_atom_site_disorder_assembly
_atom_site_disorder_group
C1 C 0.43070(7) 0.22577(5) 0.38894(10) 0.0501(5) Uani 1 1 d U . .
H1 H 0.4451 0.2555 0.3860 0.060 Uiso 1 1 calc R . .
C2 C 0.41850(7) 0.19875(5) 0.30347(11) 0.0512(5) Uani 1 1 d U . .
H2 H 0.4253 0.2103 0.2453 0.061 Uiso 1 1 calc R . .
C3 C 0.39627(6) 0.15456(4) 0.30390(10) 0.0413(4) Uani 1 1 d U . .
C4 C 0.38715(7) 0.14032(5) 0.39305(11) 0.0553(5) Uani 1 1 d U . .
H4 H 0.3714 0.1111 0.3970 0.066 Uiso 1 1 calc R . .
C5 C 0.40110(7) 0.16885(5) 0.47604(11) 0.0540(5) Uani 1 1 d U . .
H5 H 0.3950 0.1579 0.5352 0.065 Uiso 1 1 calc R . .
C6 C 0.38593(6) 0.12348(4) 0.21565(10) 0.0413(4) Uani 1 1 d U . .
C7 C 0.42570(6) 0.12456(4) 0.15595(10) 0.0425(4) Uani 1 1 d U . .
H7 H 0.4577 0.1465 0.1696 0.051 Uiso 1 1 calc R . .
C8 C 0.41919(6) 0.09431(4) 0.07754(10) 0.0442(4) Uani 1 1 d U . .
H8 H 0.4476 0.0953 0.0408 0.053 Uiso 1 1 calc R . .
C9 C 0.37020(6) 0.06196(4) 0.05214(10) 0.0453(4) Uani 1 1 d U A .
C10 C 0.32852(7) 0.06232(5) 0.10849(12) 0.0557(5) Uani 1 1 d U . .
H10 H 0.2943 0.0423 0.0915 0.067 Uiso 1 1 calc R . .
C11 C 0.33719(7) 0.09178(5) 0.18876(11) 0.0519(5) Uani 1 1 d U . .
H11 H 0.3094 0.0904 0.2265 0.062 Uiso 1 1 calc R . .
C12 C 0.40120(7) 0.03236(5) -0.09226(10) 0.0457(4) Uani 1 1 d U A .
C13 C 0.40623(7) 0.07209(5) -0.14424(11) 0.0541(5) Uani 1 1 d U . .
H13 H 0.3829 0.0979 -0.1389 0.065 Uiso 1 1 calc R . .
C14 C 0.44537(7) 0.07387(5) -0.20357(11) 0.0540(5) Uani 1 1 d U . .
H14 H 0.4492 0.1013 -0.2353 0.065 Uiso 1 1 calc R . .
C15 C 0.47919(7) 0.03581(4) -0.21721(10) 0.0447(4) Uani 1 1 d U . .
C16 C 0.47088(7) -0.00422(5) -0.16801(11) 0.0509(5) Uani 1 1 d U . .
H16 H 0.4912 -0.0309 -0.1777 0.061 Uiso 1 1 calc R . .
C17 C 0.43392(7) -0.00561(5) -0.10598(11) 0.0531(5) Uani 1 1 d U . .
H17 H 0.4309 -0.0328 -0.0726 0.064 Uiso 1 1 calc R . .
C18 C 0.32580(7) -0.01070(5) -0.03042(11) 0.0501(5) Uani 1 1 d U A .
C19 C 0.33677(8) -0.03963(5) 0.05172(12) 0.0639(6) Uani 1 1 d U . .
H19 H 0.3699 -0.0337 0.1109 0.077 Uiso 1 1 calc R . .
C20 C 0.29860(8) -0.07746(5) 0.04631(13) 0.0654(6) Uani 1 1 d U A .
H20 H 0.3063 -0.0968 0.1023 0.079 Uiso 1 1 calc R . .
C21 C 0.24943(7) -0.08718(5) -0.04006(12) 0.0538(4) Uani 1 1 d U . .
C22 C 0.24148(8) -0.05880(6) -0.12309(13) 0.0691(5) Uani 1 1 d U A .
H22 H 0.2096 -0.0653 -0.1835 0.083 Uiso 1 1 calc R . .
C23 C 0.27922(8) -0.02151(6) -0.11844(12) 0.0636(5) Uani 1 1 d U . .
H23 H 0.2732 -0.0033 -0.1757 0.076 Uiso 1 1 calc R A .
C24 C 0.20538(9) -0.12600(7) -0.04473(16) 0.0513(7) Uani 0.7206(12) 1 d PU A 1
C25 C 0.13916(11) -0.11593(7) -0.0777(2) 0.0686(9) Uani 0.7206(12) 1 d PU A 1
H25A H 0.1246 -0.0862 -0.0948 0.082 Uiso 0.7206(12) 1 calc PR A 1
C26 C 0.09760(10) -0.15160(7) -0.08326(19) 0.0664(8) Uani 0.7206(12) 1 d PU A 1
H26A H 0.0547 -0.1450 -0.0997 0.080 Uiso 0.7206(12) 1 calc PR A 1
N3 N 0.11670(7) -0.19677(5) -0.06561(12) 0.0469(5) Uani 0.7206(12) 1 d P . 1
C27 C 0.17613(10) -0.20279(7) -0.03728(19) 0.0639(8) Uani 0.7206(12) 1 d PU A 1
H27A H 0.1906 -0.2327 -0.0220 0.077 Uiso 0.7206(12) 1 calc PR A 1
C28 C 0.22124(10) -0.16919(8) -0.0271(2) 0.0686(8) Uani 0.7206(12) 1 d PU A 1
H28A H 0.2638 -0.1773 -0.0072 0.082 Uiso 0.7206(12) 1 calc PR A 1
C24' C 0.2063(3) -0.1266(2) -0.0480(5) 0.0642(10) Uani 0.2794(12) 1 d PU A 2
C25' C 0.1728(3) -0.1353(2) 0.0219(4) 0.0640(10) Uani 0.2794(12) 1 d PU A 2
H25B H 0.1798 -0.1170 0.0794 0.077 Uiso 0.2794(12) 1 calc PR A 2
C26' C 0.1295(3) -0.1711(2) 0.0039(4) 0.0640(10) Uani 0.2794(12) 1 d PU A 2
H26B H 0.1078 -0.1742 0.0508 0.077 Uiso 0.2794(12) 1 calc PR A 2
N3' N 0.1162(2) -0.19874(18) -0.0641(4) 0.0637(9) Uani 0.2794(12) 1 d PU . 2
C27' C 0.1611(2) -0.1987(2) -0.1227(4) 0.0633(9) Uani 0.2794(12) 1 d PU A 2
H27B H 0.1611 -0.2230 -0.1661 0.076 Uiso 0.2794(12) 1 calc PR A 2
C28' C 0.2036(3) -0.1626(2) -0.1133(4) 0.0635(10) Uani 0.2794(12) 1 d PU A 2
H28B H 0.2308 -0.1629 -0.1522 0.076 Uiso 0.2794(12) 1 calc PR A 2
C29 C 0.41341(6) 0.20771(4) 0.77274(10) 0.0424(4) Uani 1 1 d U . .
C30 C 0.35873(6) 0.20069(5) 0.81221(10) 0.0477(4) Uani 1 1 d U . .
C31 C 0.29734(8) 0.20303(8) 0.75159(13) 0.0937(5) Uani 1 1 d U . .
H31 H 0.2883 0.2076 0.6821 0.112 Uiso 1 1 calc R . .
C32 C 0.24837(8) 0.19872(8) 0.79182(13) 0.0981(5) Uani 1 1 d U . .
H32 H 0.2069 0.2001 0.7483 0.118 Uiso 1 1 calc R . .
C33 C 0.25864(7) 0.19246(6) 0.89374(11) 0.0613(4) Uani 1 1 d U . .
C34 C 0.32002(7) 0.18750(5) 0.95212(11) 0.0582(4) Uani 1 1 d U . .
H34 H 0.3291 0.1809 1.0209 0.070 Uiso 1 1 calc R . .
C35 C 0.36922(7) 0.19197(5) 0.91269(11) 0.0566(4) Uani 1 1 d U . .
H35 H 0.4106 0.1890 0.9557 0.068 Uiso 1 1 calc R . .
C36 C 0.20671(7) 0.19040(6) 0.93952(11) 0.0579(4) Uani 1 1 d U . .
C37 C 0.14691(7) 0.20408(6) 0.88915(12) 0.0690(4) Uani 1 1 d U . .
H37 H 0.1371 0.2142 0.8224 0.083 Uiso 1 1 calc R . .
C38 C 0.10012(7) 0.20332(6) 0.93507(12) 0.0690(3) Uani 1 1 d U . .
H38 H 0.0597 0.2134 0.8985 0.083 Uiso 1 1 calc R . .
C39 C 0.11120(7) 0.18824(6) 1.03224(12) 0.0646(3) Uani 1 1 d U . .
C40 C 0.17044(8) 0.17301(8) 1.08119(14) 0.0917(3) Uani 1 1 d U . .
H40 H 0.1797 0.1620 1.1472 0.110 Uiso 1 1 calc R . .
C41 C 0.21767(8) 0.17325(8) 1.03628(14) 0.0974(4) Uani 1 1 d U . .
H41 H 0.2574 0.1617 1.0718 0.117 Uiso 1 1 calc R . .
C42 C 0.06273(6) 0.18976(5) 1.08527(10) 0.0479(4) Uani 1 1 d U . .
Co1 Co 0.457696(7) 0.250751(6) 0.613220(12) 0.03694(5) Uani 1 1 d . . .
N1 N 0.42299(5) 0.21150(4) 0.47603(8) 0.0428(3) Uani 1 1 d . . .
N2 N 0.36373(6) 0.03025(4) -0.02605(9) 0.0545(4) Uani 1 1 d . . .
O1 O 0.46720(4) 0.20545(3) 0.83569(7) 0.0498(3) Uani 1 1 d . . .
O2 O 0.40006(4) 0.21650(3) 0.67864(7) 0.0504(3) Uani 1 1 d U . .
O3 O 0.07464(5) 0.17008(4) 1.16958(8) 0.0718(4) Uani 1 1 d . . .
O4 O 0.01244(4) 0.21141(3) 1.04295(7) 0.0522(3) Uani 1 1 d . . .
O5 O 0.5000 0.29020(4) 0.7500 0.0377(4) Uani 1 2 d S . .
H5A H 0.4718 0.2973 0.7767 0.057 Uiso 0.50 1 d PR . .
H5B H 0.5286 0.2742 0.7917 0.057 Uiso 0.50 1 d PR . .

loop_
_atom_site_aniso_label
_atom_site_aniso_U_11
_atom_site_aniso_U_22
_atom_site_aniso_U_33
_atom_site_aniso_U_23
_atom_site_aniso_U_13
_atom_site_aniso_U_12
C1 0.0649(8) 0.0454(7) 0.0445(7) 0.0004(6) 0.0236(6) -0.0053(7)
C2 0.0748(9) 0.0452(8) 0.0375(7) -0.0004(6) 0.0234(6) -0.0028(7)
C3 0.0428(6) 0.0435(7) 0.0412(7) -0.0034(6) 0.0183(5) 0.0002(6)
C4 0.0734(8) 0.0507(8) 0.0515(8) -0.0080(6) 0.0334(6) -0.0167(7)
C5 0.0679(8) 0.0597(8) 0.0453(7) -0.0058(6) 0.0334(6) -0.0126(7)
C6 0.0467(7) 0.0403(7) 0.0385(7) -0.0045(6) 0.0157(6) -0.0009(6)
C7 0.0454(7) 0.0435(6) 0.0392(6) -0.0039(5) 0.0145(6) -0.0064(5)
C8 0.0453(6) 0.0483(7) 0.0428(6) -0.0029(5) 0.0194(6) -0.0012(5)
C9 0.0476(7) 0.0431(6) 0.0441(7) -0.0069(6) 0.0132(6) -0.0028(5)
C10 0.0532(8) 0.0505(8) 0.0686(9) -0.0150(7) 0.0269(7) -0.0165(6)
C11 0.0553(7) 0.0573(8) 0.0528(7) -0.0098(7) 0.0307(6) -0.0069(7)
C12 0.0520(8) 0.0459(7) 0.0381(7) -0.0106(6) 0.0127(6) -0.0095(6)
C13 0.0748(9) 0.0414(7) 0.0505(8) -0.0112(6) 0.0261(7) 0.0052(7)
C14 0.0824(9) 0.0378(7) 0.0443(7) -0.0004(6) 0.0236(7) -0.0017(6)
C15 0.0552(8) 0.0429(6) 0.0328(7) -0.0047(5) 0.0092(6) -0.0032(5)
C16 0.0579(8) 0.0418(7) 0.0569(8) 0.0001(6) 0.0237(6) 0.0049(6)
C17 0.0652(8) 0.0447(8) 0.0559(8) 0.0017(6) 0.0284(7) -0.0060(7)
C18 0.0532(8) 0.0468(7) 0.0529(8) -0.0119(6) 0.0203(6) -0.0079(6)
C19 0.0621(10) 0.0617(9) 0.0565(9) 0.0033(8) 0.0025(8) -0.0143(8)
C20 0.0657(10) 0.0532(9) 0.0691(10) 0.0071(8) 0.0096(9) -0.0114(8)
C21 0.0500(8) 0.0535(8) 0.0628(7) -0.0111(6) 0.0245(6) -0.0120(6)
C22 0.0660(9) 0.0828(10) 0.0545(8) -0.0089(7) 0.0132(8) -0.0299(8)
C23 0.0690(9) 0.0688(9) 0.0531(9) -0.0034(8) 0.0193(8) -0.0197(8)
C24 0.0429(10) 0.0505(11) 0.0611(12) -0.0097(9) 0.0174(9) -0.0094(9)
C25 0.0619(13) 0.0445(11) 0.0982(17) -0.0102(11) 0.0237(12) -0.0018(10)
C26 0.0478(11) 0.0617(13) 0.0918(16) -0.0123(12) 0.0250(11) -0.0071(10)
N3 0.0404(8) 0.0531(9) 0.0464(9) 0.0026(7) 0.0124(7) -0.0070(7)
C27 0.0530(12) 0.0436(11) 0.0931(16) 0.0096(11) 0.0204(11) 0.0028(9)
C28 0.0412(10) 0.0686(14) 0.0966(17) 0.0070(13) 0.0225(11) -0.0001(10)
C24' 0.0703(15) 0.0774(16) 0.0579(15) -0.0172(15) 0.0389(14) -0.0255(15)
C25' 0.0745(15) 0.0774(15) 0.0532(14) -0.0153(14) 0.0390(13) -0.0275(14)
C26' 0.0719(15) 0.0757(15) 0.0574(15) -0.0119(14) 0.0389(14) -0.0264(14)
N3' 0.0689(15) 0.0758(15) 0.0597(14) -0.0161(14) 0.0391(13) -0.0243(14)
C27' 0.0668(15) 0.0770(15) 0.0614(15) -0.0208(14) 0.0420(13) -0.0250(14)
C28' 0.0665(15) 0.0777(16) 0.0619(15) -0.0210(15) 0.0423(13) -0.0250(14)
C29 0.0440(6) 0.0446(7) 0.0475(5) -0.0057(6) 0.0271(5) -0.0104(6)
C30 0.0423(5) 0.0661(8) 0.0435(6) -0.0050(6) 0.0261(5) -0.0080(6)
C31 0.0473(5) 0.1941(13) 0.0463(6) 0.0109(9) 0.0242(4) -0.0140(9)
C32 0.0435(5) 0.2004(13) 0.0562(6) 0.0180(10) 0.0241(5) -0.0082(9)
C33 0.0443(6) 0.0964(9) 0.0548(5) 0.0108(7) 0.0321(5) 0.0003(7)
C34 0.0481(6) 0.0861(9) 0.0505(7) 0.0174(7) 0.0301(5) 0.0092(7)
C35 0.0429(6) 0.0811(9) 0.0523(7) 0.0127(7) 0.0240(6) 0.0069(6)
C36 0.0461(7) 0.0823(10) 0.0568(5) 0.0141(6) 0.0325(5) 0.0080(7)
C37 0.0566(6) 0.1043(7) 0.0595(6) 0.0279(6) 0.0375(5) 0.0224(6)
C38 0.0549(5) 0.1025(6) 0.0628(5) 0.0258(5) 0.0374(4) 0.0257(5)
C39 0.0528(4) 0.0949(6) 0.0619(5) 0.0292(5) 0.0407(4) 0.0247(5)
C40 0.0569(4) 0.1648(6) 0.0685(5) 0.0457(5) 0.0412(4) 0.0324(5)
C41 0.0566(5) 0.1777(9) 0.0739(5) 0.0513(7) 0.0433(4) 0.0359(7)
C42 0.0495(7) 0.0542(8) 0.0524(7) 0.0043(6) 0.0337(5) 0.0072(6)
Co1 0.03417(7) 0.04694(9) 0.03725(8) -0.00378(7) 0.02203(6) -0.00186(7)
N1 0.0437(5) 0.0488(6) 0.0420(6) -0.0060(5) 0.0226(4) -0.0045(5)
N2 0.0675(7) 0.0469(6) 0.0575(7) -0.0183(5) 0.0318(5) -0.0182(5)
O1 0.0386(4) 0.0611(6) 0.0561(5) 0.0087(4) 0.0239(4) -0.0038(4)
O2 0.0429(4) 0.0742(6) 0.0439(4) -0.0058(4) 0.0274(4) -0.0151(4)
O3 0.0690(5) 0.0966(7) 0.0714(6) 0.0351(5) 0.0530(4) 0.0337(5)
O4 0.0483(4) 0.0713(6) 0.0485(5) 0.0038(4) 0.0316(4) 0.0133(4)
O5 0.0358(6) 0.0454(7) 0.0381(6) 0.000 0.0205(5) 0.000

loop_
_atom_type_symbol
_atom_type_description
_atom_type_scat_dispersion_real
_atom_type_scat_dispersion_imag
_atom_type_scat_source
C C 0.0033 0.0016 'International Tables Vol C Tables 4.2.6.8 and 6.1.1.4'
H H 0.0000 0.0000 'International Tables Vol C Tables 4.2.6.8 and 6.1.1.4'
Co Co 0.3494 0.9721 'International Tables Vol C Tables 4.2.6.8 and 6.1.1.4'
N N 0.0061 0.0033 'International Tables Vol C Tables 4.2.6.8 and 6.1.1.4'
O O 0.0106 0.0060 'International Tables Vol C Tables 4.2.6.8 and 6.1.1.4'

loop_
_geom_angle_atom_site_label_1
_geom_angle_atom_site_label_2
_geom_angle_atom_site_label_3
_geom_angle
_geom_angle_site_symmetry_1
_geom_angle_site_symmetry_3
N1 C1 C2 123.53(13) . .
N1 C1 H1 118.2 . .
C2 C1 H1 118.2 . .
C1 C2 C3 120.21(14) . .
C1 C2 H2 119.9 . .
C3 C2 H2 119.9 . .
C4 C3 C2 116.08(13) . .
C4 C3 C6 121.90(12) . .
C2 C3 C6 121.95(13) . .
C5 C4 C3 120.72(14) . .
C5 C4 H4 119.6 . .
C3 C4 H4 119.6 . .
N1 C5 C4 123.31(14) . .
N1 C5 H5 118.3 . .
C4 C5 H5 118.3 . .
C11 C6 C7 116.58(12) . .
C11 C6 C3 122.32(14) . .
C7 C6 C3 121.09(12) . .
C8 C7 C6 122.02(13) . .
C8 C7 H7 119.0 . .
C6 C7 H7 119.0 . .
C7 C8 C9 120.71(14) . .
C7 C8 H8 119.6 . .
C9 C8 H8 119.6 . .
C10 C9 N2 121.22(12) . .
C10 C9 C8 117.34(13) . .
N2 C9 C8 121.43(14) . .
C11 C10 C9 120.95(13) . .
C11 C10 H10 119.5 . .
C9 C10 H10 119.5 . .
C10 C11 C6 122.28(15) . .
C10 C11 H11 118.9 . .
C6 C11 H11 118.9 . .
C17 C12 C13 117.89(15) . .
C17 C12 N2 120.01(13) . .
C13 C12 N2 122.10(13) . .
C14 C13 C12 120.86(14) . .
C14 C13 H13 119.6 . .
C12 C13 H13 119.6 . .
C13 C14 C15 121.70(13) . .
C13 C14 H14 119.1 . .
C15 C14 H14 119.1 . .
C14 C15 C16 116.16(15) . .
C14 C15 C15 123.56(10) . 2_654
C16 C15 C15 120.25(10) . 2_654
C17 C16 C15 122.22(14) . .
C17 C16 H16 118.9 . .
C15 C16 H16 118.9 . .
C16 C17 C12 121.05(14) . .
C16 C17 H17 119.5 . .
C12 C17 H17 119.5 . .
C23 C18 C19 118.98(14) . .
C23 C18 N2 119.62(13) . .
C19 C18 N2 121.38(12) . .
C18 C19 C20 120.00(14) . .
C18 C19 H19 120.0 . .
C20 C19 H19 120.0 . .
C21 C20 C19 121.33(15) . .
C21 C20 H20 119.3 . .
C19 C20 H20 119.3 . .
C20 C21 C22 117.38(14) . .
C20 C21 C24' 123.0(3) . .
C22 C21 C24' 119.6(3) . .
C20 C21 C24 121.92(16) . .
C22 C21 C24 120.69(14) . .
C24' C21 C24 2.3(3) . .
C23 C22 C21 121.53(14) . .
C23 C22 H22 119.2 . .
C21 C22 H22 119.2 . .
C22 C23 C18 120.60(15) . .
C22 C23 H23 119.7 . .
C18 C23 H23 119.7 . .
C28 C24 C25 116.54(19) . .
C28 C24 C21 126.07(19) . .
C25 C24 C21 117.26(17) . .
C26 C25 C24 118.04(19) . .
C26 C25 H25A 121.0 . .
C24 C25 H25A 121.0 . .
C25 C26 N3 123.0(2) . .
C25 C26 H26A 118.5 . .
N3 C26 H26A 118.5 . .
C27 N3 C26 114.81(17) . .
C27 N3 Co1 127.64(14) . 4_545
C26 N3 Co1 116.71(12) . 4_545
N3 C27 C28 126.1(2) . .
N3 C27 H27A 117.0 . .
C28 C27 H27A 117.0 . .
C24 C28 C27 121.3(2) . .
C24 C28 H28A 119.4 . .
C27 C28 H28A 119.4 . .
C28' C24' C25' 113.0(6) . .
C28' C24' C21 122.3(6) . .
C25' C24' C21 123.7(5) . .
C26' C25' C24' 119.7(5) . .
C26' C25' H25B 120.2 . .
C24' C25' H25B 120.2 . .
N3' C26' C25' 128.9(7) . .
N3' C26' H26B 115.5 . .
C25' C26' H26B 115.6 . .
C26' N3' C27' 113.0(5) . .
C26' N3' Co1 132.8(5) . 4_545
C27' N3' Co1 114.2(4) . 4_545
C28' C27' N3' 120.5(5) . .
C28' C27' H27B 119.8 . .
N3' C27' H27B 119.7 . .
C24' C28' C27' 121.7(6) . .
C24' C28' H28B 119.2 . .
C27' C28' H28B 119.2 . .
O1 C29 O2 126.43(14) . .
O1 C29 C30 116.80(12) . .
O2 C29 C30 116.75(10) . .
C31 C30 C35 117.05(15) . .
C31 C30 C29 122.74(14) . .
C35 C30 C29 120.21(11) . .
C30 C31 C32 120.92(16) . .
C30 C31 H31 119.5 . .
C32 C31 H31 119.5 . .
C33 C32 C31 122.29(15) . .
C33 C32 H32 118.9 . .
C31 C32 H32 118.9 . .
C34 C33 C32 115.91(16) . .
C34 C33 C36 120.89(14) . .
C32 C33 C36 123.20(13) . .
C33 C34 C35 122.03(15) . .
C33 C34 H34 119.0 . .
C35 C34 H34 119.0 . .
C30 C35 C34 121.58(13) . .
C30 C35 H35 119.2 . .
C34 C35 H35 119.2 . .
C37 C36 C41 116.82(16) . .
C37 C36 C33 122.62(15) . .
C41 C36 C33 120.55(13) . .
C36 C37 C38 121.29(15) . .
C36 C37 H37 119.4 . .
C38 C37 H37 119.4 . .
C39 C38 C37 122.23(14) . .
C39 C38 H38 118.9 . .
C37 C38 H38 118.9 . .
C40 C39 C38 116.37(16) . .
C40 C39 C42 120.44(15) . .
C38 C39 C42 123.14(13) . .
C39 C40 C41 122.18(17) . .
C39 C40 H40 118.9 . .
C41 C40 H40 118.9 . .
C36 C41 C40 120.99(16) . .
C36 C41 H41 119.5 . .
C40 C41 H41 119.5 . .
O3 C42 O4 124.02(14) . .
O3 C42 C39 118.40(12) . .
O4 C42 C39 117.57(13) . .
O2 Co1 O1 95.11(4) . 2_656
O2 Co1 O4 176.67(4) . 8
O1 Co1 O4 88.21(4) 2_656 8
O2 Co1 N1 91.87(4) . .
O1 Co1 N1 89.36(4) 2_656 .
O4 Co1 N1 88.13(4) 8 .
O2 Co1 N3' 87.13(15) . 4
O1 Co1 N3' 176.39(14) 2_656 4
O4 Co1 N3' 89.55(15) 8 4
N1 Co1 N3' 93.40(13) . 4
O2 Co1 O5 91.75(3) . .
O1 Co1 O5 87.61(3) 2_656 .
O4 Co1 O5 88.41(3) 8 .
N1 Co1 O5 175.47(3) . .
N3' Co1 O5 89.50(13) 4 .
O2 Co1 N3 87.35(5) . 4
O1 Co1 N3 175.34(5) 2_656 4
O4 Co1 N3 89.33(5) 8 4
N1 Co1 N3 94.53(5) . 4
N3' Co1 N3 1.15(14) 4 4
O5 Co1 N3 88.36(5) . 4
C5 N1 C1 116.13(12) . .
C5 N1 Co1 121.72(9) . .
C1 N1 Co1 121.45(9) . .
C9 N2 C12 122.30(12) . .
C9 N2 C18 119.45(13) . .
C12 N2 C18 117.41(12) . .
C29 O1 Co1 134.59(9) . 2_656
C29 O2 Co1 125.27(8) . .
C42 O4 Co1 127.55(9) . 8_456
Co1 O5 Co1 115.78(5) 2_656 .
Co1 O5 H5A 85.6 2_656 .
Co1 O5 H5A 109.5 . .
Co1 O5 H5B 24.2 2_656 .
Co1 O5 H5B 109.3 . .
H5A O5 H5B 109.5 . .

loop_
_geom_bond_atom_site_label_1
_geom_bond_atom_site_label_2
_geom_bond_distance
_geom_bond_site_symmetry_2
C1 N1 1.3392(19) .
C1 C2 1.377(2) .
C1 H1 0.9300 .
C2 C3 1.3805(19) .
C2 H2 0.9300 .
C3 C4 1.379(2) .
C3 C6 1.4811(18) .
C4 C5 1.374(2) .
C4 H4 0.9300 .
C5 N1 1.3353(18) .
C5 H5 0.9300 .
C6 C11 1.3841(19) .
C6 C7 1.391(2) .
C7 C8 1.3717(19) .
C7 H7 0.9300 .
C8 C9 1.4003(19) .
C8 H8 0.9300 .
C9 C10 1.390(2) .
C9 N2 1.3972(18) .
C10 C11 1.370(2) .
C10 H10 0.9300 .
C11 H11 0.9300 .
C12 C17 1.371(2) .
C12 C13 1.387(2) .
C12 N2 1.425(2) .
C13 C14 1.376(2) .
C13 H13 0.9300 .
C14 C15 1.387(2) .
C14 H14 0.9300 .
C15 C16 1.393(2) .
C15 C15 1.490(3) 2_654
C16 C17 1.367(2) .
C16 H16 0.9300 .
C17 H17 0.9300 .
C18 C23 1.366(2) .
C18 C19 1.376(2) .
C18 N2 1.4522(18) .
C19 C20 1.380(2) .
C19 H19 0.9300 .
C20 C21 1.373(2) .
C20 H20 0.9300 .
C21 C22 1.383(2) .
C21 C24' 1.480(7) .
C21 C24 1.486(3) .
C22 C23 1.363(2) .
C22 H22 0.9300 .
C23 H23 0.9300 .
C24 C28 1.310(3) .
C24 C25 1.430(3) .
C25 C26 1.378(3) .
C25 H25A 0.9300 .
C26 N3 1.382(3) .
C26 H26A 0.9300 .
N3 C27 1.268(3) .
N3 Co1 2.1975(15) 4_545
C27 C28 1.378(3) .
C27 H27A 0.9300 .
C28 H28A 0.9300 .
C24' C28' 1.375(9) .
C24' C25' 1.421(9) .
C25' C26' 1.390(8) .
C25' H25B 0.9300 .
C26' N3' 1.204(7) .
C26' H26B 0.9300 .
N3' C27' 1.475(8) .
N3' Co1 2.152(5) 4_545
C27' C28' 1.392(8) .
C27' H27B 0.9300 .
C28' H28B 0.9300 .
C29 O1 1.2410(14) .
C29 O2 1.2697(16) .
C29 C30 1.499(2) .
C30 C31 1.3616(19) .
C30 C35 1.362(2) .
C31 C32 1.379(3) .
C31 H31 0.9300 .
C32 C33 1.371(2) .
C32 H32 0.9300 .
C33 C34 1.3584(19) .
C33 C36 1.486(2) .
C34 C35 1.377(2) .
C34 H34 0.9300 .
C35 H35 0.9300 .
C36 C37 1.354(2) .
C36 C41 1.380(2) .
C37 C38 1.383(3) .
C37 H37 0.9300 .
C38 C39 1.364(2) .
C38 H38 0.9300 .
C39 C40 1.354(2) .
C39 C42 1.487(2) .
C40 C41 1.382(3) .
C40 H40 0.9300 .
C41 H41 0.9300 .
C42 O3 1.2534(18) .
C42 O4 1.2575(15) .
Co1 O2 2.0508(10) .
Co1 O1 2.0720(9) 2_656
Co1 O4 2.0990(10) 8
Co1 N1 2.1441(11) .
Co1 N3' 2.152(5) 4
Co1 O5 2.1629(6) .
Co1 N3 2.1975(15) 4
O1 Co1 2.0720(9) 2_656
O4 Co1 2.0990(10) 8_456
O5 Co1 2.1629(6) 2_656
O5 H5A 0.8500 .
O5 H5B 0.8500 .

loop_
_geom_torsion_atom_site_label_1
_geom_torsion_atom_site_label_2
_geom_torsion_atom_site_label_3
_geom_torsion_atom_site_label_4
_geom_torsion
_geom_torsion_site_symmetry_1
_geom_torsion_site_symmetry_4
N1 C1 C2 C3 0.9(2) . .
C1 C2 C3 C4 0.5(2) . .
C1 C2 C3 C6 -176.54(13) . .
C2 C3 C4 C5 -1.4(2) . .
C6 C3 C4 C5 175.65(13) . .
C3 C4 C5 N1 1.0(2) . .
C4 C3 C6 C11 37.72(19) . .
C2 C3 C6 C11 -145.45(14) . .
C4 C3 C6 C7 -141.61(14) . .
C2 C3 C6 C7 35.22(19) . .
C11 C6 C7 C8 -3.21(18) . .
C3 C6 C7 C8 176.16(12) . .
C6 C7 C8 C9 2.39(19) . .
C7 C8 C9 C10 0.83(19) . .
C7 C8 C9 N2 -178.58(12) . .
N2 C9 C10 C11 176.29(12) . .
C8 C9 C10 C11 -3.1(2) . .
C9 C10 C11 C6 2.3(2) . .
C7 C6 C11 C10 0.87(19) . .
C3 C6 C11 C10 -178.49(12) . .
C17 C12 C13 C14 -3.21(19) . .
N2 C12 C13 C14 176.57(12) . .
C12 C13 C14 C15 2.7(2) . .
C13 C14 C15 C16 0.40(19) . .
C13 C14 C15 C15 178.39(14) . 2_654
C14 C15 C16 C17 -2.93(19) . .
C15 C15 C16 C17 179.01(14) 2_654 .
C15 C16 C17 C12 2.4(2) . .
C13 C12 C17 C16 0.72(19) . .
N2 C12 C17 C16 -179.07(12) . .
C23 C18 C19 C20 -3.7(3) . .
N2 C18 C19 C20 177.88(16) . .
C18 C19 C20 C21 0.2(3) . .
C19 C20 C21 C22 3.0(3) . .
C19 C20 C21 C24' -178.2(4) . .
C19 C20 C21 C24 -175.92(18) . .
C20 C21 C22 C23 -2.6(3) . .
C24' C21 C22 C23 178.5(3) . .
C24 C21 C22 C23 176.28(18) . .
C21 C22 C23 C18 -0.9(3) . .
C19 C18 C23 C22 4.1(3) . .
N2 C18 C23 C22 -177.48(16) . .
C20 C21 C24 C28 -57.4(3) . .
C22 C21 C24 C28 123.8(3) . .
C24' C21 C24 C28 63(7) . .
C20 C21 C24 C25 126.8(2) . .
C22 C21 C24 C25 -52.1(3) . .
C24' C21 C24 C25 -113(7) . .
C28 C24 C25 C26 3.2(4) . .
C21 C24 C25 C26 179.5(2) . .
C24 C25 C26 N3 -4.8(4) . .
C25 C26 N3 C27 4.4(4) . .
C25 C26 N3 Co1 -165.9(2) . 4_545
C26 N3 C27 C28 -2.7(4) . .
Co1 N3 C27 C28 166.4(2) 4_545 .
C25 C24 C28 C27 -1.7(4) . .
C21 C24 C28 C27 -177.5(2) . .
N3 C27 C28 C24 1.5(4) . .
C20 C21 C24' C28' -114.8(5) . .
C22 C21 C24' C28' 63.9(6) . .
C24 C21 C24' C28' -175(7) . .
C20 C21 C24' C25' 53.4(7) . .
C22 C21 C24' C25' -127.8(5) . .
C24 C21 C24' C25' -7(6) . .
C28' C24' C25' C26' -15.9(8) . .
C21 C24' C25' C26' 174.9(5) . .
C24' C25' C26' N3' 2.7(9) . .
C25' C26' N3' C27' 12.5(9) . .
C25' C26' N3' Co1 -169.9(4) . 4_545
C26' N3' C27' C28' -14.7(7) . .
Co1 N3' C27' C28' 167.3(4) 4_545 .
C25' C24' C28' C27' 13.0(8) . .
C21 C24' C28' C27' -177.7(5) . .
N3' C27' C28' C24' 1.7(8) . .
O1 C29 C30 C31 178.89(16) . .
O2 C29 C30 C31 0.6(2) . .
O1 C29 C30 C35 -0.5(2) . .
O2 C29 C30 C35 -178.79(13) . .
C35 C30 C31 C32 2.8(3) . .
C29 C30 C31 C32 -176.60(18) . .
C30 C31 C32 C33 0.7(4) . .
C31 C32 C33 C34 -4.5(3) . .
C31 C32 C33 C36 176.4(2) . .
C32 C33 C34 C35 4.7(3) . .
C36 C33 C34 C35 -176.08(15) . .
C31 C30 C35 C34 -2.5(2) . .
C29 C30 C35 C34 176.90(14) . .
C33 C34 C35 C30 -1.4(3) . .
C34 C33 C36 C37 166.45(17) . .
C32 C33 C36 C37 -14.4(3) . .
C34 C33 C36 C41 -14.9(3) . .
C32 C33 C36 C41 164.2(2) . .
C41 C36 C37 C38 3.7(3) . .
C33 C36 C37 C38 -177.62(16) . .
C36 C37 C38 C39 -1.0(3) . .
C37 C38 C39 C40 -1.4(3) . .
C37 C38 C39 C42 176.16(16) . .
C38 C39 C40 C41 1.0(3) . .
C42 C39 C40 C41 -176.65(18) . .
C37 C36 C41 C40 -4.1(3) . .
C33 C36 C41 C40 177.20(18) . .
C39 C40 C41 C36 1.8(3) . .
C40 C39 C42 O3 -11.2(2) . .
C38 C39 C42 O3 171.40(15) . .
C40 C39 C42 O4 167.87(16) . .
C38 C39 C42 O4 -9.6(2) . .
C4 C5 N1 C1 0.3(2) . .
C4 C5 N1 Co1 -170.21(11) . .
C2 C1 N1 C5 -1.3(2) . .
C2 C1 N1 Co1 169.30(11) . .
O2 Co1 N1 C5 -28.07(11) . .
O1 Co1 N1 C5 67.03(11) 2_656 .
O4 Co1 N1 C5 155.26(11) 8 .
N3' Co1 N1 C5 -115.31(18) 4 .
O5 Co1 N1 C5 115.0(5) . .
N3 Co1 N1 C5 -115.56(12) 4 .
O2 Co1 N1 C1 161.88(11) . .
O1 Co1 N1 C1 -103.02(11) 2_656 .
O4 Co1 N1 C1 -14.79(11) 8 .
N3' Co1 N1 C1 74.65(18) 4 .
O5 Co1 N1 C1 -55.1(5) . .
N3 Co1 N1 C1 74.39(11) 4 .
C10 C9 N2 C12 172.77(12) . .
C8 C9 N2 C12 -7.84(19) . .
C10 C9 N2 C18 -17.99(18) . .
C8 C9 N2 C18 161.40(12) . .
C17 C12 N2 C9 127.50(14) . .
C13 C12 N2 C9 -52.28(17) . .
C17 C12 N2 C18 -41.95(17) . .
C13 C12 N2 C18 138.27(13) . .
C23 C18 N2 C9 128.02(16) . .
C19 C18 N2 C9 -53.6(2) . .
C23 C18 N2 C12 -62.22(19) . .
C19 C18 N2 C12 116.16(17) . .
O2 C29 O1 Co1 59.3(2) . 2_656
C30 C29 O1 Co1 -118.87(13) . 2_656
O1 C29 O2 Co1 -22.73(19) . .
C30 C29 O2 Co1 155.40(9) . .
O1 Co1 O2 C29 57.86(11) 2_656 .
O4 Co1 O2 C29 -122.6(6) 8 .
N1 Co1 O2 C29 147.39(11) . .
N3' Co1 O2 C29 -119.30(17) 4 .
O5 Co1 O2 C29 -29.89(11) . .
N3 Co1 O2 C29 -118.17(11) 4 .
O3 C42 O4 Co1 32.97(19) . 8_456
C39 C42 O4 Co1 -146.01(11) . 8_456
O2 Co1 O5 Co1 56.23(3) . 2_656
O1 Co1 O5 Co1 -38.82(3) 2_656 2_656
O4 Co1 O5 Co1 -127.10(3) 8 2_656
N1 Co1 O5 Co1 -86.8(5) . 2_656
N3' Co1 O5 Co1 143.34(15) 4 2_656
N3 Co1 O5 Co1 143.52(5) 4 2_656

loop_
_platon_squeeze_void_nr
_platon_squeeze_void_average_x
_platon_squeeze_void_average_y
_platon_squeeze_void_average_z
_platon_squeeze_void_volume
_platon_squeeze_void_count_electrons
_platon_squeeze_void_content
1 0.000 0.000 -0.012 1129 190 ' '
2 0.500 0.500 -0.001 1129 190 ' '
3 0.726 0.206 0.190 16 1 ' '
4 0.226 0.706 0.190 16 1 ' '
5 0.273 0.206 0.310 16 1 ' '
6 0.773 0.706 0.310 16 1 ' '
7 0.226 0.294 0.690 16 1 ' '
8 0.726 0.794 0.690 16 1 ' '
9 0.773 0.294 0.810 16 1 ' '
10 0.273 0.794 0.810 16 1 ' '
